data_4117991
loop_
_publ_author_name
'Conor S. Smith'
'Kent R. Mann'

_publ_section_title
;
 Exceptionally Long-Lived Luminescence from [Cu(I)(isocyanide)2(phen)]+
 Complexes in Nanoporous Crystals Enables Remarkable Oxygen Gas Sensing
;
_journal_name_full 'Journal of the American Chemical Society'
_journal_page_first 8786
_journal_page_last 8789
_journal_paper_doi 10.1021/ja302807s
_journal_volume 134
_journal_year 2012
_chemical_formula_moiety 'C60 H80 Cu2 N8, 2(C32 H12 B F24)'
_chemical_formula_sum 'C124 H104 B2 Cu2 F48 N8'
_chemical_formula_weight 2766.85
_chemical_name_systematic
; 
 ? 
;
_space_group_IT_number 2
_symmetry_cell_setting triclinic
_symmetry_space_group_name_Hall '-P 1'
_symmetry_space_group_name_H-M 'P -1'
_atom_sites_solution_hydrogens geom
_atom_sites_solution_primary direct
_atom_sites_solution_secondary difmap
_audit_creation_method SHELXL-97
_cell_angle_alpha 103.855(2)
_cell_angle_beta 91.899(2)
_cell_angle_gamma 105.897(2)
_cell_formula_units_Z 1
_cell_length_a 14.4511(16)
_cell_length_b 14.9083(17)
_cell_length_c 15.8106(18)
_cell_measurement_reflns_used 3938
_cell_measurement_temperature 123(2)
_cell_measurement_theta_max 24.89
_cell_measurement_theta_min 2.36
_cell_volume 3162.8(6)
_computing_cell_refinement 'SAINT, Bruker'
_computing_data_collection 'SMART, Bruker'
_computing_data_reduction 'SAINT, Bruker'
_computing_molecular_graphics 'SHELXTL, Bruker'
_computing_publication_material 'Bruker SHELXTL'
_computing_structure_refinement 'SHELXL-97 (Sheldrick, 1997)'
_computing_structure_solution 'SHELXS-97 (Sheldrick, 1990)'
_diffrn_ambient_temperature 123(2)
_diffrn_measured_fraction_theta_full 0.990
_diffrn_measured_fraction_theta_max 0.990
_diffrn_measurement_device_type 'Bruker SMART Platform CCD'
_diffrn_measurement_method 'area detector, omega scans per phi'
_diffrn_radiation_monochromator graphite
_diffrn_radiation_source 'normal-focus sealed tube'
_diffrn_radiation_type MoK\a
_diffrn_radiation_wavelength 0.71073
_diffrn_reflns_av_R_equivalents 0.0264
_diffrn_reflns_av_sigmaI/netI 0.0391
_diffrn_reflns_limit_h_max 17
_diffrn_reflns_limit_h_min -17
_diffrn_reflns_limit_k_max 17
_diffrn_reflns_limit_k_min -15
_diffrn_reflns_limit_l_max 18
_diffrn_reflns_limit_l_min -18
_diffrn_reflns_number 22985
_diffrn_reflns_theta_full 25.07
_diffrn_reflns_theta_max 25.07
_diffrn_reflns_theta_min 1.71
_exptl_absorpt_coefficient_mu 0.458
_exptl_absorpt_correction_T_max 1
_exptl_absorpt_correction_T_min 0.851902
_exptl_absorpt_correction_type multi-scan
_exptl_absorpt_process_details 'SADABS, R. Blessing 1995'
_exptl_crystal_colour colorless
_exptl_crystal_density_diffrn 1.453
_exptl_crystal_density_meas 0
_exptl_crystal_description block
_exptl_crystal_F_000 1404
_exptl_crystal_size_max 0.3
_exptl_crystal_size_mid 0.25
_exptl_crystal_size_min 0.2
_refine_diff_density_max 0.565
_refine_diff_density_min -0.407
_refine_diff_density_rms 0.055
_refine_ls_extinction_method none
_refine_ls_goodness_of_fit_ref 1.018
_refine_ls_hydrogen_treatment riding
_refine_ls_matrix_type full
_refine_ls_number_parameters 879
_refine_ls_number_reflns 11106
_refine_ls_number_restraints 0
_refine_ls_restrained_S_all 1.018
_refine_ls_R_factor_all 0.0629
_refine_ls_R_factor_gt 0.0445
_refine_ls_shift/su_max 0.002
_refine_ls_shift/su_mean 0.000
_refine_ls_structure_factor_coef Fsqd
_refine_ls_weighting_details 'calc w=1/[\s^2^(Fo^2^)+(0.0498P)^2^+3.3351P] where P=(Fo^2^+2Fc^2^)/3'
_refine_ls_weighting_scheme calc
_refine_ls_wR_factor_gt 0.1059
_refine_ls_wR_factor_ref 0.1183
_reflns_number_gt 8718
_reflns_number_total 11106
_reflns_threshold_expression >2sigma(I)
_cod_data_source_file ja302807s_si_003_5.cif
_cod_data_source_block 10088a
_cod_database_code 4117991

loop_
_symmetry_equiv_pos_as_xyz
'x, y, z'
'-x, -y, -z'

loop_
_atom_site_label
_atom_site_type_symbol
_atom_site_fract_x
_atom_site_fract_y
_atom_site_fract_z
_atom_site_U_iso_or_equiv
_atom_site_adp_type
_atom_site_occupancy
_atom_site_symmetry_multiplicity
_atom_site_calc_flag
_atom_site_refinement_flags
B1 B 0.6097(2) 0.3283(2) 0.7003(2) 0.0252(6) Uani 1 1 d .
Cu1 Cu 1.02932(2) 0.85743(2) 0.81835(2) 0.02635(10) Uani 1 1 d .
N1 N 1.08630(15) 0.74600(15) 0.83410(14) 0.0260(5) Uani 1 1 d .
N2 N 0.98561(15) 0.76624(14) 0.68903(14) 0.0238(5) Uani 1 1 d .
N3 N 0.82496(16) 0.81418(15) 0.88028(14) 0.0272(5) Uani 1 1 d .
N4 N 0.85029(16) 0.93363(16) 1.15839(14) 0.0282(5) Uani 1 1 d .
C1 C 1.1387(2) 0.7360(2) 0.90116(19) 0.0318(6) Uani 1 1 d .
C2 C 1.1554(2) 0.6477(2) 0.9003(2) 0.0372(7) Uani 1 1 d .
H2A H 1.1928 0.6427 0.9470 0.045 Uiso 1 1 calc R
C3 C 1.1175(2) 0.5693(2) 0.8316(2) 0.0373(7) Uani 1 1 d .
H3A H 1.1285 0.5108 0.8317 0.045 Uiso 1 1 calc R
C4 C 1.06216(19) 0.57648(19) 0.76101(19) 0.0305(6) Uani 1 1 d .
C5 C 1.04907(18) 0.66765(18) 0.76431(17) 0.0258(6) Uani 1 1 d .
C6 C 1.0191(2) 0.4954(2) 0.6889(2) 0.0396(7) Uani 1 1 d .
H6A H 1.0280 0.4358 0.6886 0.048 Uiso 1 1 calc R
C7 C 0.9660(2) 0.5033(2) 0.6218(2) 0.0411(7) Uani 1 1 d .
H7A H 0.9373 0.4493 0.5759 0.049 Uiso 1 1 calc R
C8 C 0.99417(18) 0.67719(18) 0.68993(17) 0.0255(6) Uani 1 1 d .
C9 C 0.9530(2) 0.59485(19) 0.62023(19) 0.0320(6) Uani 1 1 d .
C10 C 0.9006(2) 0.6060(2) 0.5497(2) 0.0388(7) Uani 1 1 d .
H10A H 0.8703 0.5527 0.5037 0.047 Uiso 1 1 calc R
C11 C 0.8938(2) 0.6946(2) 0.54818(19) 0.0352(7) Uani 1 1 d .
H11A H 0.8599 0.7020 0.5005 0.042 Uiso 1 1 calc R
C12 C 0.93779(18) 0.77556(19) 0.61874(17) 0.0266(6) Uani 1 1 d .
C13 C 1.1845(2) 0.8242(2) 0.9787(2) 0.0416(7) Uani 1 1 d .
C14 C 0.9341(2) 0.87616(19) 0.61460(18) 0.0298(6) Uani 1 1 d .
C15 C 1.1089(3) 0.8729(3) 1.0165(2) 0.0494(8) Uani 1 1 d .
H15A H 1.0582 0.8270 1.0347 0.074 Uiso 1 1 calc R
H15B H 1.0822 0.8961 0.9725 0.074 Uiso 1 1 calc R
H15C H 1.1390 0.9261 1.0660 0.074 Uiso 1 1 calc R
C16 C 1.2648(2) 0.8944(2) 0.9452(2) 0.0497(8) Uani 1 1 d .
H16A H 1.2956 0.9499 0.9925 0.075 Uiso 1 1 calc R
H16B H 1.2371 0.9144 0.8994 0.075 Uiso 1 1 calc R
H16C H 1.3118 0.8627 0.9227 0.075 Uiso 1 1 calc R
C17 C 1.2304(3) 0.7960(3) 1.0541(2) 0.0654(11) Uani 1 1 d .
H17A H 1.1823 0.7480 1.0726 0.098 Uiso 1 1 calc R
H17B H 1.2552 0.8520 1.1024 0.098 Uiso 1 1 calc R
H17C H 1.2823 0.7704 1.0342 0.098 Uiso 1 1 calc R
C18 C 1.0381(2) 0.9401(2) 0.61615(19) 0.0339(7) Uani 1 1 d .
H18A H 1.0636 0.9175 0.5624 0.051 Uiso 1 1 calc R
H18B H 1.0778 0.9369 0.6646 0.051 Uiso 1 1 calc R
H18C H 1.0378 1.0056 0.6223 0.051 Uiso 1 1 calc R
C19 C 0.8845(2) 0.9206(2) 0.69120(19) 0.0344(7) Uani 1 1 d .
H19A H 0.8214 0.8775 0.6912 0.052 Uiso 1 1 calc R
H19B H 0.8783 0.9812 0.6849 0.052 Uiso 1 1 calc R
H19C H 0.9226 0.9308 0.7454 0.052 Uiso 1 1 calc R
C20 C 0.8767(2) 0.8730(2) 0.5298(2) 0.0414(7) Uani 1 1 d .
H20A H 0.8106 0.8357 0.5282 0.062 Uiso 1 1 calc R
H20B H 0.9046 0.8438 0.4801 0.062 Uiso 1 1 calc R
H20C H 0.8789 0.9375 0.5280 0.062 Uiso 1 1 calc R
C21 C 0.90371(19) 0.83163(18) 0.86384(17) 0.0268(6) Uani 1 1 d .
C22 C 0.72319(18) 0.78781(19) 0.89809(17) 0.0262(6) Uani 1 1 d .
C23 C 0.6717(2) 0.8417(2) 0.85143(19) 0.0351(7) Uani 1 1 d .
H23A H 0.7017 0.9099 0.8730 0.053 Uiso 1 1 calc R
H23B H 0.6049 0.8268 0.8623 0.053 Uiso 1 1 calc R
H23C H 0.6759 0.8224 0.7896 0.053 Uiso 1 1 calc R
C24 C 0.6819(2) 0.67852(19) 0.86089(18) 0.0308(6) Uani 1 1 d .
H24A H 0.7123 0.6461 0.8940 0.046 Uiso 1 1 calc R
H24B H 0.6941 0.6611 0.8007 0.046 Uiso 1 1 calc R
H24C H 0.6134 0.6597 0.8646 0.046 Uiso 1 1 calc R
C25 C 0.72134(19) 0.82143(19) 0.99739(17) 0.0268(6) Uani 1 1 d .
H25A H 0.7459 0.8913 1.0153 0.032 Uiso 1 1 calc R
H25B H 0.6546 0.8039 1.0104 0.032 Uiso 1 1 calc R
C26 C 0.77942(19) 0.78034(18) 1.05211(17) 0.0276(6) Uani 1 1 d .
H26A H 0.8412 0.7831 1.0290 0.033 Uiso 1 1 calc R
H26B H 0.7452 0.7129 1.0456 0.033 Uiso 1 1 calc R
C27 C 0.79818(19) 0.83238(19) 1.14999(17) 0.0287(6) Uani 1 1 d .
C28 C 0.7047(2) 0.8293(2) 1.1931(2) 0.0422(8) Uani 1 1 d .
H28A H 0.6679 0.8618 1.1662 0.063 Uiso 1 1 calc R
H28B H 0.7200 0.8608 1.2544 0.063 Uiso 1 1 calc R
H28C H 0.6674 0.7633 1.1856 0.063 Uiso 1 1 calc R
C29 C 0.8643(2) 0.7913(2) 1.1969(2) 0.0403(7) Uani 1 1 d .
H29A H 0.9247 0.7996 1.1718 0.060 Uiso 1 1 calc R
H29B H 0.8340 0.7237 1.1904 0.060 Uiso 1 1 calc R
H29C H 0.8759 0.8246 1.2580 0.060 Uiso 1 1 calc R
C30 C 1.10754(19) 0.9865(2) 0.83365(17) 0.0283(6) Uani 1 1 d .
C31 C 0.69520(18) 0.31008(17) 0.63885(17) 0.0240(5) Uani 1 1 d .
C32 C 0.69065(18) 0.30926(17) 0.55016(17) 0.0250(6) Uani 1 1 d .
H32A H 0.6424 0.3295 0.5268 0.030 Uiso 1 1 calc R
C33 C 0.75619(19) 0.27907(18) 0.49557(18) 0.0271(6) Uani 1 1 d .
C34 C 0.83034(19) 0.25017(19) 0.52801(19) 0.0309(6) Uani 1 1 d .
H34A H 0.8746 0.2308 0.4919 0.037 Uiso 1 1 calc R
C35 C 0.83665(19) 0.25091(18) 0.61608(18) 0.0291(6) Uani 1 1 d .
C36 C 0.77026(19) 0.27959(18) 0.66960(18) 0.0273(6) Uani 1 1 d .
H36A H 0.7758 0.2785 0.7281 0.033 Uiso 1 1 calc R
C37 C 0.7488(2) 0.2812(2) 0.40202(19) 0.0330(6) Uani 1 1 d .
F1 F 0.65886(13) 0.26984(16) 0.36916(11) 0.0548(5) Uani 1 1 d .
F2 F 0.77941(15) 0.21300(14) 0.34943(11) 0.0526(5) Uani 1 1 d .
F3 F 0.80280(15) 0.36477(13) 0.38967(12) 0.0553(5) Uani 1 1 d .
C38 C 0.9140(2) 0.2171(2) 0.6520(2) 0.0402(7) Uani 1 1 d .
F4 F 0.9028(2) 0.12449(15) 0.6185(2) 0.0657(9) Uani 0.881(3) 1 d P
F5 F 0.9247(3) 0.2376(4) 0.73669(17) 0.1022(17) Uani 0.881(3) 1 d P
F6 F 1.00253(15) 0.25892(19) 0.6291(2) 0.0655(8) Uani 0.881(3) 1 d P
F4' F 0.9668(16) 0.2703(13) 0.718(2) 0.0657(9) Uani 0.119(3) 1 d P
F5' F 0.955(2) 0.171(3) 0.6127(13) 0.1022(17) Uani 0.119(3) 1 d P
F6' F 0.8677(12) 0.1496(14) 0.7066(17) 0.0655(8) Uani 0.119(3) 1 d P
C39 C 0.55360(18) 0.40085(18) 0.67337(16) 0.0240(5) Uani 1 1 d .
C40 C 0.6005(2) 0.48116(18) 0.64401(17) 0.0282(6) Uani 1 1 d .
H40A H 0.6649 0.4906 0.6335 0.034 Uiso 1 1 calc R
C41 C 0.5540(2) 0.54760(19) 0.62992(18) 0.0330(6) Uani 1 1 d .
C42 C 0.4590(2) 0.5371(2) 0.64627(18) 0.0387(7) Uani 1 1 d .
H42A H 0.4281 0.5818 0.6377 0.046 Uiso 1 1 calc R
C43 C 0.4105(2) 0.4581(2) 0.67581(18) 0.0362(7) Uani 1 1 d .
C44 C 0.45697(19) 0.3916(2) 0.68820(17) 0.0290(6) Uani 1 1 d .
H44A H 0.4225 0.3388 0.7071 0.035 Uiso 1 1 calc R
C45 C 0.6085(3) 0.6305(2) 0.5958(2) 0.0492(9) Uani 1 1 d .
F7 F 0.6592(2) 0.60163(17) 0.52610(16) 0.0576(7) Uani 0.792(3) 1 d P
F8 F 0.6799(4) 0.6928(3) 0.6503(2) 0.0878(16) Uani 0.792(3) 1 d P
F9 F 0.5535(2) 0.6726(3) 0.5618(4) 0.1021(17) Uani 0.792(3) 1 d P
F7' F 0.5685(8) 0.7101(7) 0.6458(7) 0.0576(7) Uani 0.208(3) 1 d P
F8' F 0.5833(15) 0.6299(10) 0.5311(8) 0.0878(16) Uani 0.208(3) 1 d P
F9' F 0.6885(17) 0.6742(17) 0.6339(17) 0.1021(17) Uani 0.208(3) 1 d P
C46 C 0.3068(3) 0.4424(3) 0.6928(3) 0.0614(11) Uani 1 1 d .
F10 F 0.24934(19) 0.3396(2) 0.6474(2) 0.0551(7) Uani 0.663(3) 1 d P
F11 F 0.2592(3) 0.4869(4) 0.6566(4) 0.0918(19) Uani 0.663(3) 1 d P
F12 F 0.2873(5) 0.4365(5) 0.7698(3) 0.0673(15) Uani 0.663(3) 1 d P
F10' F 0.3086(4) 0.5504(4) 0.7440(4) 0.0551(7) Uani 0.337(3) 1 d P
F11' F 0.2851(10) 0.4158(11) 0.7608(11) 0.0918(19) Uani 0.337(3) 1 d P
F12' F 0.2513(6) 0.4340(8) 0.6382(4) 0.0673(15) Uani 0.337(3) 1 d P
C47 C 0.65032(18) 0.37893(17) 0.80369(17) 0.0230(5) Uani 1 1 d .
C48 C 0.58827(19) 0.36806(19) 0.86900(17) 0.0280(6) Uani 1 1 d .
H48A H 0.5251 0.3283 0.8527 0.034 Uiso 1 1 calc R
C49 C 0.61667(19) 0.41369(19) 0.95648(18) 0.0286(6) Uani 1 1 d .
C50 C 0.71004(18) 0.47360(18) 0.98439(17) 0.0262(6) Uani 1 1 d .
H50A H 0.7294 0.5041 1.0434 0.031 Uiso 1 1 calc R
C51 C 0.77348(18) 0.48645(18) 0.92146(17) 0.0240(5) Uani 1 1 d .
C52 C 0.74387(17) 0.44061(17) 0.83302(16) 0.0226(5) Uani 1 1 d .
H52A H 0.7877 0.4514 0.7922 0.027 Uiso 1 1 calc R
C53 C 0.5472(2) 0.3940(2) 1.0223(2) 0.0405(7) Uani 1 1 d .
F13 F 0.45495(12) 0.37908(16) 0.99063(12) 0.0573(5) Uani 1 1 d .
F14 F 0.54657(18) 0.3151(2) 1.04651(18) 0.0885(9) Uani 1 1 d .
F15 F 0.56174(15) 0.46513(17) 1.09355(13) 0.0724(7) Uani 1 1 d .
C54 C 0.87550(19) 0.5480(2) 0.94708(18) 0.0304(6) Uani 1 1 d .
F16 F 0.89555(12) 0.59064(13) 1.03310(11) 0.0438(4) Uani 1 1 d .
F17 F 0.89866(11) 0.62013(12) 0.90668(12) 0.0418(4) Uani 1 1 d .
F18 F 0.93861(11) 0.49766(12) 0.92553(12) 0.0423(4) Uani 1 1 d .
C55 C 0.53786(18) 0.21764(18) 0.68628(17) 0.0263(6) Uani 1 1 d .
C56 C 0.47154(18) 0.17222(19) 0.61124(18) 0.0276(6) Uani 1 1 d .
H56A H 0.4623 0.2082 0.5728 0.033 Uiso 1 1 calc R
C57 C 0.41925(19) 0.0752(2) 0.59240(19) 0.0318(6) Uani 1 1 d .
C58 C 0.4298(2) 0.0196(2) 0.6486(2) 0.0435(8) Uani 1 1 d .
H58A H 0.3944 -0.0452 0.6364 0.052 Uiso 1 1 calc R
C59 C 0.4940(2) 0.0623(2) 0.7232(2) 0.0460(8) Uani 1 1 d .
C60 C 0.5476(2) 0.1594(2) 0.7407(2) 0.0367(7) Uani 1 1 d .
H60A H 0.5915 0.1861 0.7908 0.044 Uiso 1 1 calc R
C61 C 0.3490(2) 0.0276(2) 0.5123(2) 0.0400(7) Uani 1 1 d .
F19 F 0.34949(15) 0.08403(14) 0.45833(13) 0.0589(5) Uani 1 1 d .
F20 F 0.25773(12) 0.00041(14) 0.53213(14) 0.0565(5) Uani 1 1 d .
F21 F 0.36474(15) -0.05340(14) 0.46558(14) 0.0657(6) Uani 1 1 d .
C62 C 0.5088(4) 0.0058(3) 0.7866(4) 0.0890(18) Uani 1 1 d .
F22 F 0.4520(4) -0.0834(3) 0.7685(3) 0.125(2) Uani 0.812(6) 1 d P
F23 F 0.4917(6) 0.0480(3) 0.8688(3) 0.135(2) Uani 0.812(6) 1 d P
F24 F 0.5980(4) 0.0018(4) 0.7935(5) 0.143(3) Uani 0.812(6) 1 d P
F22' F 0.577(3) 0.0321(16) 0.837(2) 0.125(2) Uani 0.188(6) 1 d P
F23' F 0.516(2) -0.0869(14) 0.7241(12) 0.135(2) Uani 0.188(6) 1 d P
F24' F 0.4376(19) -0.027(2) 0.809(2) 0.143(3) Uani 0.188(6) 1 d P

loop_
_atom_site_aniso_label
_atom_site_aniso_U_11
_atom_site_aniso_U_22
_atom_site_aniso_U_33
_atom_site_aniso_U_23
_atom_site_aniso_U_13
_atom_site_aniso_U_12
B1 0.0228(15) 0.0247(15) 0.0278(16) 0.0079(12) 0.0005(12) 0.0056(12)
Cu1 0.02694(18) 0.02101(17) 0.03070(19) 0.00733(13) 0.00416(13) 0.00564(13)
N1 0.0244(11) 0.0242(11) 0.0314(12) 0.0110(10) 0.0056(9) 0.0066(9)
N2 0.0231(11) 0.0205(11) 0.0284(12) 0.0080(9) 0.0056(9) 0.0057(9)
N3 0.0308(13) 0.0252(12) 0.0276(12) 0.0093(9) 0.0042(10) 0.0091(10)
N4 0.0304(12) 0.0243(12) 0.0273(12) 0.0071(9) -0.0003(10) 0.0035(10)
C1 0.0287(14) 0.0338(15) 0.0362(16) 0.0151(13) 0.0026(12) 0.0094(12)
C2 0.0360(16) 0.0404(17) 0.0442(18) 0.0212(15) 0.0019(13) 0.0171(14)
C3 0.0381(16) 0.0326(16) 0.053(2) 0.0237(15) 0.0143(14) 0.0182(13)
C4 0.0297(14) 0.0262(14) 0.0406(17) 0.0149(12) 0.0093(12) 0.0107(12)
C5 0.0228(13) 0.0221(13) 0.0334(15) 0.0093(11) 0.0084(11) 0.0054(10)
C6 0.0460(18) 0.0206(14) 0.055(2) 0.0113(14) 0.0069(15) 0.0124(13)
C7 0.0482(18) 0.0233(15) 0.0476(19) 0.0031(13) -0.0009(15) 0.0093(13)
C8 0.0236(13) 0.0226(13) 0.0317(15) 0.0093(11) 0.0053(11) 0.0066(10)
C9 0.0316(15) 0.0251(14) 0.0370(16) 0.0059(12) 0.0023(12) 0.0067(12)
C10 0.0410(17) 0.0293(16) 0.0372(17) -0.0015(13) -0.0053(14) 0.0056(13)
C11 0.0349(16) 0.0358(16) 0.0333(16) 0.0074(13) -0.0029(12) 0.0098(13)
C12 0.0237(13) 0.0288(14) 0.0286(14) 0.0083(11) 0.0054(11) 0.0087(11)
C13 0.0423(18) 0.0412(17) 0.0411(18) 0.0111(14) -0.0101(14) 0.0130(14)
C14 0.0330(15) 0.0295(14) 0.0314(15) 0.0121(12) 0.0040(12) 0.0128(12)
C15 0.058(2) 0.053(2) 0.0346(18) 0.0041(15) -0.0036(15) 0.0193(17)
C16 0.0362(17) 0.0385(18) 0.068(2) 0.0072(16) -0.0073(16) 0.0071(14)
C17 0.082(3) 0.059(2) 0.052(2) 0.0093(18) -0.030(2) 0.024(2)
C18 0.0440(17) 0.0276(15) 0.0332(16) 0.0127(12) 0.0114(13) 0.0103(13)
C19 0.0396(16) 0.0327(15) 0.0404(17) 0.0164(13) 0.0108(13) 0.0191(13)
C20 0.0486(19) 0.0429(18) 0.0412(18) 0.0169(14) 0.0023(14) 0.0224(15)
C21 0.0312(15) 0.0229(13) 0.0291(15) 0.0105(11) 0.0049(12) 0.0089(11)
C22 0.0228(13) 0.0286(14) 0.0283(14) 0.0081(11) 0.0057(11) 0.0084(11)
C23 0.0380(16) 0.0402(17) 0.0321(16) 0.0106(13) 0.0010(13) 0.0189(13)
C24 0.0317(15) 0.0308(15) 0.0261(14) 0.0050(12) 0.0019(11) 0.0049(12)
C25 0.0257(13) 0.0263(14) 0.0264(14) 0.0046(11) 0.0031(11) 0.0061(11)
C26 0.0292(14) 0.0224(13) 0.0294(15) 0.0064(11) 0.0035(11) 0.0050(11)
C27 0.0312(14) 0.0232(13) 0.0286(15) 0.0090(11) 0.0008(11) 0.0010(11)
C28 0.0418(17) 0.0476(19) 0.0310(16) 0.0100(14) 0.0107(13) 0.0024(14)
C29 0.0542(19) 0.0320(16) 0.0319(16) 0.0102(13) -0.0063(14) 0.0075(14)
C30 0.0275(14) 0.0299(16) 0.0281(15) 0.0079(12) 0.0013(11) 0.0094(12)
C31 0.0239(13) 0.0162(12) 0.0286(14) 0.0034(10) 0.0018(11) 0.0029(10)
C32 0.0240(13) 0.0194(13) 0.0298(14) 0.0045(11) 0.0013(11) 0.0052(10)
C33 0.0270(14) 0.0176(12) 0.0328(15) 0.0039(11) 0.0041(11) 0.0022(10)
C34 0.0285(14) 0.0239(14) 0.0385(16) 0.0034(12) 0.0078(12) 0.0084(11)
C35 0.0290(14) 0.0199(13) 0.0359(16) 0.0014(11) -0.0012(12) 0.0089(11)
C36 0.0303(14) 0.0204(13) 0.0292(14) 0.0039(11) 0.0007(11) 0.0066(11)
C37 0.0346(16) 0.0299(15) 0.0347(16) 0.0071(12) 0.0091(13) 0.0099(12)
F1 0.0421(11) 0.0904(15) 0.0314(10) 0.0125(10) 0.0025(8) 0.0216(10)
F2 0.0761(13) 0.0528(11) 0.0348(10) 0.0046(8) 0.0179(9) 0.0329(10)
F3 0.0766(14) 0.0411(11) 0.0454(11) 0.0198(9) 0.0133(10) 0.0041(10)
C38 0.0368(17) 0.0392(18) 0.046(2) 0.0037(14) 0.0020(14) 0.0200(14)
F4 0.0613(16) 0.0269(12) 0.110(2) 0.0181(12) -0.0200(15) 0.0184(11)
F5 0.098(3) 0.216(5) 0.0343(15) 0.0190(19) 0.0053(14) 0.125(3)
F6 0.0311(12) 0.0540(15) 0.122(2) 0.0357(15) 0.0064(13) 0.0189(11)
F4' 0.0613(16) 0.0269(12) 0.110(2) 0.0181(12) -0.0200(15) 0.0184(11)
F5' 0.098(3) 0.216(5) 0.0343(15) 0.0190(19) 0.0053(14) 0.125(3)
F6' 0.0311(12) 0.0540(15) 0.122(2) 0.0357(15) 0.0064(13) 0.0189(11)
C39 0.0271(13) 0.0239(13) 0.0190(13) 0.0024(10) -0.0002(10) 0.0071(11)
C40 0.0300(14) 0.0249(14) 0.0266(14) 0.0030(11) -0.0027(11) 0.0066(11)
C41 0.0451(17) 0.0267(14) 0.0253(15) 0.0038(11) -0.0070(12) 0.0111(13)
C42 0.056(2) 0.0403(17) 0.0284(16) 0.0080(13) -0.0043(14) 0.0307(15)
C43 0.0407(17) 0.0513(19) 0.0263(15) 0.0134(13) 0.0050(13) 0.0262(15)
C44 0.0315(14) 0.0356(15) 0.0241(14) 0.0118(12) 0.0035(11) 0.0130(12)
C45 0.067(2) 0.0354(18) 0.042(2) 0.0127(15) -0.0144(17) 0.0094(17)
F7 0.0794(19) 0.0421(14) 0.0441(15) 0.0149(11) 0.0221(13) 0.0007(13)
F8 0.129(3) 0.054(2) 0.0297(14) 0.0024(12) -0.0055(17) -0.046(2)
F9 0.086(2) 0.116(3) 0.174(5) 0.121(3) 0.055(2) 0.065(2)
F7' 0.0794(19) 0.0421(14) 0.0441(15) 0.0149(11) 0.0221(13) 0.0007(13)
F8' 0.129(3) 0.054(2) 0.0297(14) 0.0024(12) -0.0055(17) -0.046(2)
F9' 0.086(2) 0.116(3) 0.174(5) 0.121(3) 0.055(2) 0.065(2)
C46 0.056(2) 0.110(3) 0.054(2) 0.049(2) 0.0168(19) 0.056(2)
F10 0.0321(13) 0.0622(18) 0.0627(18) 0.0036(14) 0.0026(12) 0.0114(12)
F11 0.041(2) 0.096(3) 0.181(5) 0.099(4) 0.018(3) 0.035(2)
F12 0.0388(17) 0.116(4) 0.0295(15) 0.0078(18) 0.0060(12) 0.003(2)
F10' 0.0321(13) 0.0622(18) 0.0627(18) 0.0036(14) 0.0026(12) 0.0114(12)
F11' 0.041(2) 0.096(3) 0.181(5) 0.099(4) 0.018(3) 0.035(2)
F12' 0.0388(17) 0.116(4) 0.0295(15) 0.0078(18) 0.0060(12) 0.003(2)
C47 0.0235(13) 0.0219(13) 0.0273(14) 0.0104(11) 0.0021(11) 0.0093(10)
C48 0.0212(13) 0.0299(14) 0.0318(15) 0.0107(12) -0.0008(11) 0.0039(11)
C49 0.0252(13) 0.0328(15) 0.0288(15) 0.0109(12) 0.0038(11) 0.0074(11)
C50 0.0288(14) 0.0275(14) 0.0228(14) 0.0068(11) -0.0023(11) 0.0093(11)
C51 0.0233(13) 0.0214(13) 0.0303(14) 0.0098(11) 0.0004(11) 0.0089(10)
C52 0.0223(13) 0.0218(13) 0.0273(14) 0.0093(11) 0.0048(10) 0.0094(10)
C53 0.0358(17) 0.054(2) 0.0306(17) 0.0153(15) 0.0048(13) 0.0073(14)
F13 0.0299(10) 0.0921(15) 0.0425(11) 0.0182(10) 0.0104(8) 0.0043(10)
F14 0.0938(18) 0.112(2) 0.111(2) 0.0891(18) 0.0644(16) 0.0547(16)
F15 0.0549(12) 0.0974(17) 0.0363(11) -0.0044(11) 0.0200(9) -0.0070(12)
C54 0.0275(14) 0.0322(15) 0.0309(15) 0.0083(12) 0.0002(12) 0.0080(12)
F16 0.0355(9) 0.0489(10) 0.0328(9) -0.0002(8) -0.0038(7) -0.0006(8)
F17 0.0302(9) 0.0371(9) 0.0555(11) 0.0219(8) -0.0008(8) -0.0020(7)
F18 0.0245(8) 0.0468(10) 0.0543(11) 0.0076(8) -0.0021(7) 0.0140(8)
C55 0.0222(13) 0.0248(13) 0.0329(15) 0.0071(11) 0.0037(11) 0.0086(11)
C56 0.0240(13) 0.0276(14) 0.0326(15) 0.0066(12) 0.0042(11) 0.0106(11)
C57 0.0231(14) 0.0306(15) 0.0391(16) 0.0034(12) 0.0004(12) 0.0090(11)
C58 0.0368(17) 0.0248(15) 0.065(2) 0.0121(15) -0.0060(15) 0.0027(13)
C59 0.0452(18) 0.0292(16) 0.064(2) 0.0211(15) -0.0102(16) 0.0044(14)
C60 0.0329(15) 0.0314(15) 0.0432(18) 0.0105(13) -0.0091(13) 0.0059(12)
C61 0.0335(16) 0.0307(16) 0.0495(19) 0.0030(14) -0.0019(14) 0.0063(13)
F19 0.0618(13) 0.0525(12) 0.0454(11) 0.0090(9) -0.0182(9) -0.0049(10)
F20 0.0253(9) 0.0634(13) 0.0724(14) 0.0125(10) -0.0076(9) 0.0052(9)
F21 0.0598(13) 0.0481(12) 0.0698(14) -0.0232(10) -0.0132(11) 0.0200(10)
C62 0.091(4) 0.039(2) 0.118(5) 0.037(3) -0.051(3) -0.020(2)
F22 0.176(4) 0.0394(18) 0.127(4) 0.055(2) -0.076(3) -0.040(2)
F23 0.248(6) 0.086(3) 0.075(3) 0.055(2) -0.018(3) 0.031(3)
F24 0.130(4) 0.091(4) 0.218(7) 0.082(4) -0.086(4) 0.021(3)
F22' 0.176(4) 0.0394(18) 0.127(4) 0.055(2) -0.076(3) -0.040(2)
F23' 0.248(6) 0.086(3) 0.075(3) 0.055(2) -0.018(3) 0.031(3)
F24' 0.130(4) 0.091(4) 0.218(7) 0.082(4) -0.086(4) 0.021(3)

loop_
_atom_type_symbol
_atom_type_description
_atom_type_scat_dispersion_real
_atom_type_scat_dispersion_imag
_atom_type_scat_source
C C 0.0033 0.0016 'International Tables Vol C Tables 4.2.6.8 and 6.1.1.4'
H H 0.0000 0.0000 'International Tables Vol C Tables 4.2.6.8 and 6.1.1.4'
B B 0.0013 0.0007 'International Tables Vol C Tables 4.2.6.8 and 6.1.1.4'
N N 0.0061 0.0033 'International Tables Vol C Tables 4.2.6.8 and 6.1.1.4'
F F 0.0171 0.0103 'International Tables Vol C Tables 4.2.6.8 and 6.1.1.4'
Cu Cu 0.3201 1.2651 'International Tables Vol C Tables 4.2.6.8 and 6.1.1.4'

loop_
_geom_angle_atom_site_label_1
_geom_angle_atom_site_label_2
_geom_angle_atom_site_label_3
_geom_angle
_geom_angle_site_symmetry_1
C31 B1 C47 112.9(2) .
C31 B1 C39 114.0(2) .
C47 B1 C39 104.1(2) .
C31 B1 C55 102.0(2) .
C47 B1 C55 111.5(2) .
C39 B1 C55 112.6(2) .
C30 Cu1 C21 120.25(11) .
C30 Cu1 N1 122.68(10) .
C21 Cu1 N1 105.72(9) .
C30 Cu1 N2 119.11(10) .
C21 Cu1 N2 98.39(10) .
N1 Cu1 N2 82.61(8) .
C1 N1 C5 118.6(2) .
C1 N1 Cu1 132.42(19) .
C5 N1 Cu1 108.35(17) .
C12 N2 C8 118.9(2) .
C12 N2 Cu1 132.16(17) .
C8 N2 Cu1 107.49(17) .
C21 N3 C22 177.4(3) .
C30 N4 C27 178.7(3) 2_777
N1 C1 C2 121.2(3) .
N1 C1 C13 119.5(2) .
C2 C1 C13 119.3(3) .
C3 C2 C1 120.4(3) .
C3 C2 H2A 119.8 .
C1 C2 H2A 119.8 .
C2 C3 C4 120.2(3) .
C2 C3 H3A 119.9 .
C4 C3 H3A 119.9 .
C3 C4 C5 117.1(3) .
C3 C4 C6 121.8(3) .
C5 C4 C6 121.0(3) .
N1 C5 C4 122.4(3) .
N1 C5 C8 119.7(2) .
C4 C5 C8 117.9(2) .
C7 C6 C4 121.1(3) .
C7 C6 H6A 119.4 .
C4 C6 H6A 119.4 .
C6 C7 C9 120.3(3) .
C6 C7 H7A 119.9 .
C9 C7 H7A 119.9 .
N2 C8 C9 122.1(2) .
N2 C8 C5 119.0(2) .
C9 C8 C5 118.9(2) .
C10 C9 C8 117.7(3) .
C10 C9 C7 121.5(3) .
C8 C9 C7 120.7(3) .
C11 C10 C9 120.1(3) .
C11 C10 H10A 119.9 .
C9 C10 H10A 119.9 .
C10 C11 C12 120.2(3) .
C10 C11 H11A 119.9 .
C12 C11 H11A 119.9 .
N2 C12 C11 120.9(2) .
N2 C12 C14 119.1(2) .
C11 C12 C14 120.0(2) .
C15 C13 C16 111.0(3) .
C15 C13 C1 111.2(3) .
C16 C13 C1 107.5(3) .
C15 C13 C17 107.0(3) .
C16 C13 C17 108.3(3) .
C1 C13 C17 111.8(3) .
C19 C14 C12 110.7(2) .
C19 C14 C20 107.0(2) .
C12 C14 C20 111.9(2) .
C19 C14 C18 110.9(2) .
C12 C14 C18 108.6(2) .
C20 C14 C18 107.6(2) .
C13 C15 H15A 109.5 .
C13 C15 H15B 109.5 .
H15A C15 H15B 109.5 .
C13 C15 H15C 109.5 .
H15A C15 H15C 109.5 .
H15B C15 H15C 109.5 .
C13 C16 H16A 109.5 .
C13 C16 H16B 109.5 .
H16A C16 H16B 109.5 .
C13 C16 H16C 109.5 .
H16A C16 H16C 109.5 .
H16B C16 H16C 109.5 .
C13 C17 H17A 109.5 .
C13 C17 H17B 109.5 .
H17A C17 H17B 109.5 .
C13 C17 H17C 109.5 .
H17A C17 H17C 109.5 .
H17B C17 H17C 109.5 .
C14 C18 H18A 109.5 .
C14 C18 H18B 109.5 .
H18A C18 H18B 109.5 .
C14 C18 H18C 109.5 .
H18A C18 H18C 109.5 .
H18B C18 H18C 109.5 .
C14 C19 H19A 109.5 .
C14 C19 H19B 109.5 .
H19A C19 H19B 109.5 .
C14 C19 H19C 109.5 .
H19A C19 H19C 109.5 .
H19B C19 H19C 109.5 .
C14 C20 H20A 109.5 .
C14 C20 H20B 109.5 .
H20A C20 H20B 109.5 .
C14 C20 H20C 109.5 .
H20A C20 H20C 109.5 .
H20B C20 H20C 109.5 .
N3 C21 Cu1 171.6(2) .
N3 C22 C23 107.2(2) .
N3 C22 C24 107.1(2) .
C23 C22 C24 111.0(2) .
N3 C22 C25 107.4(2) .
C23 C22 C25 110.1(2) .
C24 C22 C25 113.6(2) .
C22 C23 H23A 109.5 .
C22 C23 H23B 109.5 .
H23A C23 H23B 109.5 .
C22 C23 H23C 109.5 .
H23A C23 H23C 109.5 .
H23B C23 H23C 109.5 .
C22 C24 H24A 109.5 .
C22 C24 H24B 109.5 .
H24A C24 H24B 109.5 .
C22 C24 H24C 109.5 .
H24A C24 H24C 109.5 .
H24B C24 H24C 109.5 .
C26 C25 C22 115.2(2) .
C26 C25 H25A 108.5 .
C22 C25 H25A 108.5 .
C26 C25 H25B 108.5 .
C22 C25 H25B 108.5 .
H25A C25 H25B 107.5 .
C25 C26 C27 114.7(2) .
C25 C26 H26A 108.6 .
C27 C26 H26A 108.6 .
C25 C26 H26B 108.6 .
C27 C26 H26B 108.6 .
H26A C26 H26B 107.6 .
N4 C27 C28 107.8(2) .
N4 C27 C29 106.8(2) .
C28 C27 C29 111.5(2) .
N4 C27 C26 107.8(2) .
C28 C27 C26 112.5(2) .
C29 C27 C26 110.2(2) .
C27 C28 H28A 109.5 .
C27 C28 H28B 109.5 .
H28A C28 H28B 109.5 .
C27 C28 H28C 109.5 .
H28A C28 H28C 109.5 .
H28B C28 H28C 109.5 .
C27 C29 H29A 109.5 .
C27 C29 H29B 109.5 .
H29A C29 H29B 109.5 .
C27 C29 H29C 109.5 .
H29A C29 H29C 109.5 .
H29B C29 H29C 109.5 .
N4 C30 Cu1 175.5(2) 2_777
C32 C31 C36 115.8(2) .
C32 C31 B1 122.9(2) .
C36 C31 B1 120.6(2) .
C33 C32 C31 122.1(2) .
C33 C32 H32A 118.9 .
C31 C32 H32A 118.9 .
C34 C33 C32 120.8(3) .
C34 C33 C37 119.4(2) .
C32 C33 C37 119.8(2) .
C33 C34 C35 118.1(2) .
C33 C34 H34A 121.0 .
C35 C34 H34A 121.0 .
C36 C35 C34 120.7(3) .
C36 C35 C38 120.2(3) .
C34 C35 C38 119.1(2) .
C35 C36 C31 122.5(3) .
C35 C36 H36A 118.8 .
C31 C36 H36A 118.8 .
C44 C39 C40 115.6(2) .
C44 C39 B1 120.9(2) .
C40 C39 B1 123.1(2) .
C39 C40 C41 122.3(3) .
C39 C40 H40A 118.9 .
C41 C40 H40A 118.9 .
C42 C41 C40 120.6(3) .
C42 C41 C45 120.3(3) .
C40 C41 C45 119.1(3) .
C41 C42 C43 118.5(3) .
C41 C42 H42A 120.8 .
C43 C42 H42A 120.8 .
C42 C43 C44 120.4(3) .
C42 C43 C46 120.5(3) .
C44 C43 C46 119.0(3) .
C43 C44 C39 122.6(3) .
C43 C44 H44A 118.7 .
C39 C44 H44A 118.7 .
C48 C47 C52 115.3(2) .
C48 C47 B1 120.2(2) .
C52 C47 B1 124.3(2) .
C49 C48 C47 122.9(2) .
C49 C48 H48A 118.6 .
C47 C48 H48A 118.6 .
C48 C49 C50 121.0(2) .
C48 C49 C53 119.3(2) .
C50 C49 C53 119.7(2) .
C49 C50 C51 117.8(2) .
C49 C50 H50A 121.1 .
C51 C50 H50A 121.1 .
C50 C51 C52 120.8(2) .
C50 C51 C54 120.6(2) .
C52 C51 C54 118.5(2) .
C51 C52 C47 122.2(2) .
C51 C52 H52A 118.9 .
C47 C52 H52A 118.9 .
C60 C55 C56 115.7(2) .
C60 C55 B1 122.7(2) .
C56 C55 B1 121.1(2) .
C57 C56 C55 122.2(3) .
C57 C56 H56A 118.9 .
C55 C56 H56A 118.9 .
C58 C57 C56 120.7(3) .
C58 C57 C61 117.6(3) .
C56 C57 C61 121.7(3) .
C59 C58 C57 118.5(3) .
C59 C58 H58A 120.8 .
C57 C58 H58A 120.8 .
C58 C59 C60 120.5(3) .
C58 C59 C62 121.0(3) .
C60 C59 C62 118.5(3) .
C55 C60 C59 122.5(3) .
C55 C60 H60A 118.7 .
C59 C60 H60A 118.7 .

loop_
_geom_bond_atom_site_label_1
_geom_bond_atom_site_label_2
_geom_bond_distance
_geom_bond_site_symmetry_2
B1 C31 1.637(4) .
B1 C47 1.641(4) .
B1 C39 1.639(4) .
B1 C55 1.649(4) .
Cu1 C30 1.899(3) .
Cu1 C21 1.949(3) .
Cu1 N1 2.106(2) .
Cu1 N2 2.131(2) .
N1 C1 1.343(3) .
N1 C5 1.368(3) .
N2 C12 1.344(3) .
N2 C8 1.370(3) .
N3 C21 1.149(3) .
N3 C22 1.470(3) .
N4 C30 1.154(3) 2_777
N4 C27 1.462(3) .
C1 C2 1.400(4) .
C1 C13 1.539(4) .
C2 C3 1.359(4) .
C2 H2A 0.9300 .
C3 C4 1.393(4) .
C3 H3A 0.9300 .
C4 C5 1.412(4) .
C4 C6 1.424(4) .
C5 C8 1.454(4) .
C6 C7 1.337(4) .
C6 H6A 0.9300 .
C7 C9 1.433(4) .
C7 H7A 0.9300 .
C8 C9 1.408(4) .
C9 C10 1.395(4) .
C10 C11 1.357(4) .
C10 H10A 0.9300 .
C11 C12 1.412(4) .
C11 H11A 0.9300 .
C12 C14 1.532(4) .
C13 C15 1.532(5) .
C13 C16 1.537(5) .
C13 C17 1.542(4) .
C14 C19 1.534(4) .
C14 C20 1.538(4) .
C14 C18 1.539(4) .
C15 H15A 0.9600 .
C15 H15B 0.9600 .
C15 H15C 0.9600 .
C16 H16A 0.9600 .
C16 H16B 0.9600 .
C16 H16C 0.9600 .
C17 H17A 0.9600 .
C17 H17B 0.9600 .
C17 H17C 0.9600 .
C18 H18A 0.9600 .
C18 H18B 0.9600 .
C18 H18C 0.9600 .
C19 H19A 0.9600 .
C19 H19B 0.9600 .
C19 H19C 0.9600 .
C20 H20A 0.9600 .
C20 H20B 0.9600 .
C20 H20C 0.9600 .
C22 C23 1.523(4) .
C22 C24 1.530(4) .
C22 C25 1.533(4) .
C23 H23A 0.9600 .
C23 H23B 0.9600 .
C23 H23C 0.9600 .
C24 H24A 0.9600 .
C24 H24B 0.9600 .
C24 H24C 0.9600 .
C25 C26 1.522(4) .
C25 H25A 0.9700 .
C25 H25B 0.9700 .
C26 C27 1.534(4) .
C26 H26A 0.9700 .
C26 H26B 0.9700 .
C27 C28 1.528(4) .
C27 C29 1.527(4) .
C28 H28A 0.9600 .
C28 H28B 0.9600 .
C28 H28C 0.9600 .
C29 H29A 0.9600 .
C29 H29B 0.9600 .
C29 H29C 0.9600 .
C30 N4 1.154(3) 2_777
C31 C32 1.399(4) .
C31 C36 1.400(4) .
C32 C33 1.395(4) .
C32 H32A 0.9300 .
C33 C34 1.385(4) .
C33 C37 1.488(4) .
C34 C35 1.390(4) .
C34 H34A 0.9300 .
C35 C36 1.387(4) .
C35 C38 1.493(4) .
C36 H36A 0.9300 .
C39 C44 1.399(4) .
C39 C40 1.397(4) .
C40 C41 1.394(4) .
C40 H40A 0.9300 .
C41 C42 1.379(4) .
C41 C45 1.501(4) .
C42 C43 1.388(4) .
C42 H42A 0.9300 .
C43 C44 1.386(4) .
C43 C46 1.496(5) .
C44 H44A 0.9300 .
C47 C48 1.399(4) .
C47 C52 1.401(3) .
C48 C49 1.380(4) .
C48 H48A 0.9300 .
C49 C50 1.387(4) .
C49 C53 1.494(4) .
C50 C51 1.387(4) .
C50 H50A 0.9300 .
C51 C52 1.396(4) .
C51 C54 1.490(4) .
C52 H52A 0.9300 .
C55 C60 1.390(4) .
C55 C56 1.403(4) .
C56 C57 1.389(4) .
C56 H56A 0.9300 .
C57 C58 1.384(4) .
C57 C61 1.492(4) .
C58 C59 1.378(4) .
C58 H58A 0.9300 .
C59 C60 1.396(4) .
C59 C62 1.500(5) .
C60 H60A 0.9300 .

loop_
_geom_torsion_atom_site_label_1
_geom_torsion_atom_site_label_2
_geom_torsion_atom_site_label_3
_geom_torsion_atom_site_label_4
_geom_torsion
_geom_torsion_site_symmetry_1
_geom_torsion_site_symmetry_4
C30 Cu1 N1 C1 56.4(3) . .
C21 Cu1 N1 C1 -86.9(2) . .
N2 Cu1 N1 C1 176.4(2) . .
C30 Cu1 N1 C5 -132.98(17) . .
C21 Cu1 N1 C5 83.68(17) . .
N2 Cu1 N1 C5 -13.00(16) . .
C30 Cu1 N2 C12 -56.1(2) . .
C21 Cu1 N2 C12 75.6(2) . .
N1 Cu1 N2 C12 -179.5(2) . .
C30 Cu1 N2 C8 138.19(16) . .
C21 Cu1 N2 C8 -90.13(17) . .
N1 Cu1 N2 C8 14.76(15) . .
C5 N1 C1 C2 0.2(4) . .
Cu1 N1 C1 C2 170.0(2) . .
C5 N1 C1 C13 177.6(2) . .
Cu1 N1 C1 C13 -12.5(4) . .
N1 C1 C2 C3 -1.1(4) . .
C13 C1 C2 C3 -178.5(3) . .
C1 C2 C3 C4 0.6(4) . .
C2 C3 C4 C5 0.7(4) . .
C2 C3 C4 C6 -178.3(3) . .
C1 N1 C5 C4 1.2(4) . .
Cu1 N1 C5 C4 -170.91(19) . .
C1 N1 C5 C8 -178.5(2) . .
Cu1 N1 C5 C8 9.4(3) . .
C3 C4 C5 N1 -1.6(4) . .
C6 C4 C5 N1 177.4(2) . .
C3 C4 C5 C8 178.0(2) . .
C6 C4 C5 C8 -2.9(4) . .
C3 C4 C6 C7 179.8(3) . .
C5 C4 C6 C7 0.8(4) . .
C4 C6 C7 C9 1.3(5) . .
C12 N2 C8 C9 -1.1(4) . .
Cu1 N2 C8 C9 166.8(2) . .
C12 N2 C8 C5 177.6(2) . .
Cu1 N2 C8 C5 -14.4(3) . .
N1 C5 C8 N2 3.8(3) . .
C4 C5 C8 N2 -175.9(2) . .
N1 C5 C8 C9 -177.4(2) . .
C4 C5 C8 C9 2.9(4) . .
N2 C8 C9 C10 -1.3(4) . .
C5 C8 C9 C10 179.9(2) . .
N2 C8 C9 C7 177.9(2) . .
C5 C8 C9 C7 -0.8(4) . .
C6 C7 C9 C10 177.9(3) . .
C6 C7 C9 C8 -1.3(4) . .
C8 C9 C10 C11 2.6(4) . .
C7 C9 C10 C11 -176.7(3) . .
C9 C10 C11 C12 -1.4(4) . .
C8 N2 C12 C11 2.4(4) . .
Cu1 N2 C12 C11 -162.04(19) . .
C8 N2 C12 C14 -175.8(2) . .
Cu1 N2 C12 C14 19.8(3) . .
C10 C11 C12 N2 -1.1(4) . .
C10 C11 C12 C14 177.0(3) . .
N1 C1 C13 C15 53.1(4) . .
C2 C1 C13 C15 -129.4(3) . .
N1 C1 C13 C16 -68.6(3) . .
C2 C1 C13 C16 109.0(3) . .
N1 C1 C13 C17 172.7(3) . .
C2 C1 C13 C17 -9.8(4) . .
N2 C12 C14 C19 -60.8(3) . .
C11 C12 C14 C19 121.1(3) . .
N2 C12 C14 C20 179.9(2) . .
C11 C12 C14 C20 1.8(3) . .
N2 C12 C14 C18 61.3(3) . .
C11 C12 C14 C18 -116.9(3) . .
C22 N3 C21 Cu1 50(7) . .
C30 Cu1 C21 N3 103.1(15) . .
N1 Cu1 C21 N3 -112.5(15) . .
N2 Cu1 C21 N3 -27.9(16) . .
C21 N3 C22 C23 -97(6) . .
C21 N3 C22 C24 22(6) . .
C21 N3 C22 C25 145(6) . .
N3 C22 C25 C26 -57.6(3) . .
C23 C22 C25 C26 -174.1(2) . .
C24 C22 C25 C26 60.7(3) . .
C22 C25 C26 C27 165.5(2) . .
C30 N4 C27 C28 98(13) 2_777 .
C30 N4 C27 C29 -22(14) 2_777 .
C30 N4 C27 C26 -140(13) 2_777 .
C25 C26 C27 N4 -58.7(3) . .
C25 C26 C27 C28 60.1(3) . .
C25 C26 C27 C29 -174.9(2) . .
C21 Cu1 C30 N4 -42(3) . 2_777
N1 Cu1 C30 N4 179(100) . 2_777
N2 Cu1 C30 N4 79(3) . 2_777
C47 B1 C31 C32 -150.9(2) . .
C39 B1 C31 C32 -32.4(3) . .
C55 B1 C31 C32 89.3(3) . .
C47 B1 C31 C36 39.1(3) . .
C39 B1 C31 C36 157.6(2) . .
C55 B1 C31 C36 -80.7(3) . .
C36 C31 C32 C33 0.6(4) . .
B1 C31 C32 C33 -169.8(2) . .
C31 C32 C33 C34 -1.3(4) . .
C31 C32 C33 C37 -179.0(2) . .
C32 C33 C34 C35 0.9(4) . .
C37 C33 C34 C35 178.6(2) . .
C33 C34 C35 C36 0.2(4) . .
C33 C34 C35 C38 178.1(2) . .
C34 C35 C36 C31 -0.8(4) . .
C38 C35 C36 C31 -178.8(2) . .
C32 C31 C36 C35 0.4(4) . .
B1 C31 C36 C35 171.1(2) . .
C31 B1 C39 C44 150.8(2) . .
C47 B1 C39 C44 -85.8(3) . .
C55 B1 C39 C44 35.1(3) . .
C31 B1 C39 C40 -36.6(3) . .
C47 B1 C39 C40 86.9(3) . .
C55 B1 C39 C40 -152.2(2) . .
C44 C39 C40 C41 -0.3(4) . .
B1 C39 C40 C41 -173.3(2) . .
C39 C40 C41 C42 1.2(4) . .
C39 C40 C41 C45 -178.2(3) . .
C40 C41 C42 C43 -0.9(4) . .
C45 C41 C42 C43 178.5(3) . .
C41 C42 C43 C44 -0.2(4) . .
C41 C42 C43 C46 -178.8(3) . .
C42 C43 C44 C39 1.1(4) . .
C46 C43 C44 C39 179.7(3) . .
C40 C39 C44 C43 -0.8(4) . .
B1 C39 C44 C43 172.4(3) . .
C31 B1 C47 C48 -156.4(2) . .
C39 B1 C47 C48 79.4(3) . .
C55 B1 C47 C48 -42.3(3) . .
C31 B1 C47 C52 28.7(3) . .
C39 B1 C47 C52 -95.4(3) . .
C55 B1 C47 C52 142.9(2) . .
C52 C47 C48 C49 -0.7(4) . .
B1 C47 C48 C49 -175.9(2) . .
C47 C48 C49 C50 -0.1(4) . .
C47 C48 C49 C53 -176.9(3) . .
C48 C49 C50 C51 0.4(4) . .
C53 C49 C50 C51 177.2(3) . .
C49 C50 C51 C52 0.1(4) . .
C49 C50 C51 C54 -178.6(2) . .
C50 C51 C52 C47 -1.0(4) . .
C54 C51 C52 C47 177.8(2) . .
C48 C47 C52 C51 1.2(4) . .
B1 C47 C52 C51 176.2(2) . .
C31 B1 C55 C60 91.3(3) . .
C47 B1 C55 C60 -29.4(3) . .
C39 B1 C55 C60 -146.0(3) . .
C31 B1 C55 C56 -79.8(3) . .
C47 B1 C55 C56 159.4(2) . .
C39 B1 C55 C56 42.8(3) . .
C60 C55 C56 C57 -0.2(4) . .
B1 C55 C56 C57 171.5(2) . .
C55 C56 C57 C58 1.0(4) . .
C55 C56 C57 C61 -179.9(2) . .
C56 C57 C58 C59 -0.6(5) . .
C61 C57 C58 C59 -179.7(3) . .
C57 C58 C59 C60 -0.7(5) . .
C57 C58 C59 C62 -179.9(4) . .
C56 C55 C60 C59 -1.1(4) . .
B1 C55 C60 C59 -172.7(3) . .
C58 C59 C60 C55 1.5(5) . .
C62 C59 C60 C55 -179.2(4) . .
